data_7210179
loop_
_publ_author_name
'Chen, ChuJun'
'Wang, Ning'
'Long, Yi'
'Gao, JinYing'
'Xie, WeiPing'
'Ran, XingRui'
'Yue, ShanTang'

_publ_section_title
;
 Series of novel 3D microporous heterometallic 3d--4f coordination
 frameworks with (5,6)-connected topology: synthesis, crystal structure
 and magnetic properties
;
_journal_issue 23
_journal_name_full CrystEngComm
_journal_page_first 4611
_journal_paper_doi 10.1039/c3ce40346g
_journal_volume 15
_journal_year 2013
_chemical_formula_moiety 'C16 H10 Cu Ho N5 O9, 3(H2 O)'
_chemical_formula_sum 'C16 H Cu Ho N5 O12'
_chemical_formula_weight 698.82
_chemical_name_systematic
;
?
;
_space_group_IT_number 2
_symmetry_cell_setting triclinic
_symmetry_space_group_name_Hall '-P 1'
_symmetry_space_group_name_H-M 'P -1'
_atom_sites_solution_hydrogens geom
_atom_sites_solution_primary direct
_atom_sites_solution_secondary difmap
_audit_creation_method SHELXL-97
_cell_angle_alpha 70.078(2)
_cell_angle_beta 77.610(2)
_cell_angle_gamma 60.7997(10)
_cell_formula_units_Z 2
_cell_length_a 10.6390(16)
_cell_length_b 10.6982(16)
_cell_length_c 11.9375(18)
_cell_measurement_temperature 293(2)
_cell_measurement_theta_max 24.9
_cell_measurement_theta_min 1.8
_cell_volume 1113.1(3)
_computing_cell_refinement 'Bruker SMART'
_computing_data_collection 'Bruker SMART'
_computing_data_reduction 'Bruker SAINT'
_computing_molecular_graphics 'Bruker SHELXTL'
_computing_publication_material 'Bruker SHELXTL'
_computing_structure_refinement 'SHELXL-97 (Sheldrick, 1997)'
_computing_structure_solution 'SHELXS-97 (Sheldrick, 1990)'
_diffrn_ambient_temperature 293(2)
_diffrn_measured_fraction_theta_full 0.981
_diffrn_measured_fraction_theta_max 0.981
_diffrn_measurement_device_type 'CCD area detector'
_diffrn_measurement_method 'phi and omega scans'
_diffrn_radiation_monochromator graphite
_diffrn_radiation_source 'fine-focus sealed tube'
_diffrn_radiation_type MoK\a
_diffrn_radiation_wavelength 0.71073
_diffrn_reflns_av_R_equivalents 0.0237
_diffrn_reflns_av_sigmaI/netI 0.0450
_diffrn_reflns_limit_h_max 10
_diffrn_reflns_limit_h_min -12
_diffrn_reflns_limit_k_max 12
_diffrn_reflns_limit_k_min -12
_diffrn_reflns_limit_l_max 12
_diffrn_reflns_limit_l_min -14
_diffrn_reflns_number 5547
_diffrn_reflns_theta_full 25.00
_diffrn_reflns_theta_max 25.00
_diffrn_reflns_theta_min 1.82
_exptl_absorpt_coefficient_mu 4.557
_exptl_absorpt_correction_T_max 0.6587
_exptl_absorpt_correction_T_min 0.6587
_exptl_absorpt_correction_type multi-scan
_exptl_absorpt_process_details SADABS,Bruker(2002)
_exptl_crystal_colour blue
_exptl_crystal_density_diffrn 2.085
_exptl_crystal_density_method 'not measured'
_exptl_crystal_description block
_exptl_crystal_F_000 678
_exptl_crystal_size_max 0.10
_exptl_crystal_size_mid 0.10
_exptl_crystal_size_min 0.10
_refine_diff_density_max 2.022
_refine_diff_density_min -1.968
_refine_diff_density_rms 0.190
_refine_ls_extinction_method none
_refine_ls_goodness_of_fit_ref 1.031
_refine_ls_hydrogen_treatment mixed
_refine_ls_matrix_type full
_refine_ls_number_parameters 343
_refine_ls_number_reflns 3842
_refine_ls_number_restraints 228
_refine_ls_restrained_S_all 1.033
_refine_ls_R_factor_all 0.0485
_refine_ls_R_factor_gt 0.0434
_refine_ls_shift/su_max 0.000
_refine_ls_shift/su_mean 0.000
_refine_ls_structure_factor_coef Fsqd
_refine_ls_weighting_details 'calc w=1/[\s^2^(Fo^2^)+(0.0621P)^2^+8.0552P] where P=(Fo^2^+2Fc^2^)/3'
_refine_ls_weighting_scheme calc
_refine_ls_wR_factor_gt 0.1083
_refine_ls_wR_factor_ref 0.1125
_reflns_number_gt 3480
_reflns_number_total 3842
_reflns_threshold_expression >2sigma(I)
_cod_data_source_file c3ce40346g.txt
_cod_data_source_block Ho
_cod_database_code 7210179

loop_
_symmetry_equiv_pos_as_xyz
'x, y, z'
'-x, -y, -z'

loop_
_atom_site_label
_atom_site_type_symbol
_atom_site_fract_x
_atom_site_fract_y
_atom_site_fract_z
_atom_site_U_iso_or_equiv
_atom_site_adp_type
_atom_site_occupancy
_atom_site_symmetry_multiplicity
_atom_site_calc_flag
_atom_site_refinement_flags
C1 C 0.8225(5) 0.0220(5) 0.7181(4) 0.0189(6) Uani 1 1 d U
C2 C 0.8283(5) 0.0113(5) 0.8357(4) 0.0182(6) Uani 1 1 d U
C3 C 0.7156(5) 0.0352(5) 0.6429(4) 0.0196(6) Uani 1 1 d U
C4 C 0.7351(5) -0.0028(5) 0.9461(4) 0.0176(6) Uani 1 1 d U
C5 C 0.0571(6) 0.6846(6) 0.5436(6) 0.0373(7) Uani 1 1 d U
H5 H -0.0096 0.7270 0.4860 0.045 Uiso 1 1 calc R
C6 C 0.1139(7) 0.5334(7) 0.5953(6) 0.0418(7) Uani 1 1 d U
H6 H 0.0878 0.4753 0.5717 0.050 Uiso 1 1 calc R
C7 C 0.2101(5) 0.4694(6) 0.6827(5) 0.0267(7) Uani 1 1 d U
C8 C 0.2477(7) 0.5598(7) 0.7110(7) 0.0510(7) Uani 1 1 d U
H8 H 0.3132 0.5201 0.7690 0.061 Uiso 1 1 calc R
C9 C 0.1882(7) 0.7098(8) 0.6530(6) 0.0495(7) Uani 1 1 d U
H9 H 0.2166 0.7693 0.6722 0.059 Uiso 1 1 calc R
C10 C 0.2792(5) 0.3031(5) 0.7442(5) 0.0258(7) Uani 1 1 d U
C11 C 0.9221(6) -0.6815(6) 0.8707(5) 0.0328(7) Uani 1 1 d U
H11 H 1.0029 -0.7213 0.8213 0.039 Uiso 1 1 calc R
C12 C 0.8417(6) -0.5281(6) 0.8448(6) 0.0364(7) Uani 1 1 d U
H12 H 0.8682 -0.4661 0.7793 0.044 Uiso 1 1 calc R
C13 C 0.7206(5) -0.4682(6) 0.9186(5) 0.0270(7) Uani 1 1 d U
C14 C 0.6867(5) -0.5659(6) 1.0139(5) 0.0274(7) Uani 1 1 d U
H14 H 0.6058 -0.5297 1.0644 0.033 Uiso 1 1 calc R
C15 C 0.7710(5) -0.7144(5) 1.0342(5) 0.0252(7) Uani 1 1 d U
H15 H 0.7466 -0.7779 1.0998 0.030 Uiso 1 1 calc R
C16 C 0.6292(5) -0.3032(5) 0.8929(5) 0.0255(7) Uani 1 1 d U
Cu1 Cu 1.0000 0.0000 1.0000 0.01749(18) Uani 1 2 d SU
Cu2 Cu 1.0000 0.0000 0.5000 0.01848(19) Uani 1 2 d SU
Ho1 Ho 0.45124(2) 0.00192(2) 0.839173(19) 0.01770(6) Uani 1 1 d U
N1 N 0.9461(4) 0.0235(4) 0.6630(4) 0.0200(6) Uani 1 1 d U
N2 N 1.0245(4) 0.0189(4) 0.7381(4) 0.0213(6) Uani 1 1 d U
N3 N 0.9527(4) 0.0103(4) 0.8440(3) 0.0192(6) Uani 1 1 d U
N4 N 0.0921(4) 0.7735(5) 0.5711(4) 0.0265(6) Uani 1 1 d U
N5 N 0.8879(4) -0.7747(4) 0.9644(4) 0.0240(6) Uani 1 1 d U
O1 O 0.7649(4) 0.0079(4) 0.5455(3) 0.0302(6) Uani 1 1 d U
O2 O 0.5863(4) 0.0770(4) 0.6827(3) 0.0266(6) Uani 1 1 d U
O3 O 0.6179(3) -0.0048(4) 0.9434(3) 0.0226(6) Uani 1 1 d U
O4 O 0.7766(3) -0.0146(3) 1.0418(3) 0.0204(6) Uani 1 1 d U
O5 O 0.2618(4) 0.2168(4) 0.7074(3) 0.0310(6) Uani 1 1 d U
O6 O 0.3506(4) 0.2588(4) 0.8319(4) 0.0354(6) Uani 1 1 d U
O7 O 0.5130(4) -0.2534(4) 0.9539(3) 0.0277(6) Uani 1 1 d U
O8 O 0.6669(4) -0.2176(4) 0.8084(4) 0.0349(6) Uani 1 1 d U
O1W O 0.3688(4) -0.0826(4) 0.7240(4) 0.0372(6) Uani 1 1 d DU
H2W H 0.291(5) -0.039(7) 0.698(6) 0.056 Uiso 1 1 d D
H1W H 0.425(6) -0.114(7) 0.677(5) 0.056 Uiso 1 1 d D
O2W O 0.4077(6) 0.6499(7) 0.2006(5) 0.0979(8) Uani 1 1 d DU
H4W H 0.432(2) 0.647(3) 0.2631(7) 0.147 Uiso 1 1 d D
H3W H 0.4623(14) 0.676(3) 0.1495(9) 0.147 Uiso 1 1 d D
O3W O 0.4806(10) 0.3438(7) 0.3294(6) 0.1443(8) Uani 1 1 d DU
H5W H 0.496(3) 0.2679(10) 0.3853(14) 0.217 Uiso 1 1 d D
H6W H 0.461(4) 0.4073(12) 0.3628(17) 0.217 Uiso 1 1 d D
O4W O 0.2767(6) 0.2548(7) 0.4576(8) 0.1274(8) Uani 1 1 d DU
H7W H 0.3599(7) 0.187(2) 0.464(8) 0.191 Uiso 1 1 d D
H8W H 0.2272(10) 0.2113(17) 0.491(7) 0.191 Uiso 1 1 d D

loop_
_atom_site_aniso_label
_atom_site_aniso_U_11
_atom_site_aniso_U_22
_atom_site_aniso_U_33
_atom_site_aniso_U_23
_atom_site_aniso_U_13
_atom_site_aniso_U_12
C1 0.0187(8) 0.0184(8) 0.0182(9) -0.0048(6) 0.0005(7) -0.0081(6)
C2 0.0181(8) 0.0181(8) 0.0174(9) -0.0050(6) -0.0007(7) -0.0075(6)
C3 0.0197(8) 0.0196(8) 0.0189(9) -0.0050(6) -0.0006(7) -0.0088(6)
C4 0.0177(8) 0.0175(8) 0.0174(8) -0.0048(6) -0.0011(7) -0.0078(6)
C5 0.0379(9) 0.0370(8) 0.0372(9) -0.0100(6) -0.0032(7) -0.0168(6)
C6 0.0423(9) 0.0414(9) 0.0420(9) -0.0113(6) -0.0034(7) -0.0190(6)
C7 0.0268(8) 0.0265(8) 0.0262(9) -0.0071(6) -0.0012(7) -0.0118(6)
C8 0.0515(9) 0.0506(9) 0.0512(9) -0.0141(7) -0.0044(7) -0.0226(6)
C9 0.0503(9) 0.0488(9) 0.0499(9) -0.0139(6) -0.0040(7) -0.0222(6)
C10 0.0257(8) 0.0257(8) 0.0250(9) -0.0072(6) -0.0011(7) -0.0108(6)
C11 0.0327(8) 0.0321(8) 0.0327(9) -0.0085(6) -0.0004(7) -0.0148(6)
C12 0.0361(9) 0.0356(8) 0.0362(9) -0.0091(6) -0.0007(7) -0.0164(6)
C13 0.0270(8) 0.0268(8) 0.0270(9) -0.0073(6) -0.0013(7) -0.0122(6)
C14 0.0274(8) 0.0272(8) 0.0269(9) -0.0078(6) -0.0012(7) -0.0118(6)
C15 0.0251(8) 0.0250(8) 0.0248(9) -0.0067(6) -0.0008(7) -0.0111(6)
C16 0.0256(8) 0.0253(8) 0.0254(9) -0.0070(6) -0.0013(7) -0.0113(6)
Cu1 0.0193(3) 0.0163(3) 0.0136(3) -0.0044(2) -0.0002(3) -0.0057(2)
Cu2 0.0226(3) 0.0167(3) 0.0104(3) -0.0030(3) 0.0028(3) -0.0065(3)
Ho1 0.01924(10) 0.01597(9) 0.01298(10) -0.00202(7) 0.00199(8) -0.00673(7)
N1 0.0203(8) 0.0201(8) 0.0191(8) -0.0060(6) -0.0005(6) -0.0085(5)
N2 0.0213(8) 0.0215(8) 0.0200(8) -0.0056(6) -0.0002(6) -0.0092(5)
N3 0.0194(8) 0.0189(8) 0.0183(8) -0.0053(6) -0.0002(6) -0.0082(5)
N4 0.0273(8) 0.0258(8) 0.0256(8) -0.0075(6) -0.0013(7) -0.0112(6)
N5 0.0243(8) 0.0236(8) 0.0233(8) -0.0065(6) -0.0013(7) -0.0104(6)
O1 0.0303(8) 0.0314(8) 0.0286(8) -0.0094(6) -0.0009(6) -0.0133(5)
O2 0.0256(8) 0.0272(7) 0.0255(8) -0.0062(6) -0.0008(6) -0.0119(5)
O3 0.0224(8) 0.0234(7) 0.0212(8) -0.0062(6) -0.0009(6) -0.0099(5)
O4 0.0204(7) 0.0206(7) 0.0186(8) -0.0054(6) -0.0006(6) -0.0084(5)
O5 0.0307(8) 0.0301(8) 0.0309(8) -0.0077(6) -0.0017(6) -0.0133(5)
O6 0.0363(8) 0.0344(8) 0.0342(8) -0.0100(6) -0.0024(7) -0.0146(6)
O7 0.0272(8) 0.0267(7) 0.0270(8) -0.0070(6) -0.0004(6) -0.0113(5)
O8 0.0353(8) 0.0330(8) 0.0347(8) -0.0088(6) 0.0002(7) -0.0153(6)
O1W 0.0376(8) 0.0372(8) 0.0372(8) -0.0105(6) -0.0029(7) -0.0167(6)
O2W 0.0978(9) 0.0977(9) 0.0979(10) -0.0270(7) -0.0054(7) -0.0442(6)
O3W 0.1444(9) 0.1442(9) 0.1444(10) -0.0402(7) -0.0083(7) -0.0652(6)
O4W 0.1277(9) 0.1275(9) 0.1272(10) -0.0354(7) -0.0075(7) -0.0578(6)

loop_
_atom_type_symbol
_atom_type_description
_atom_type_scat_dispersion_real
_atom_type_scat_dispersion_imag
_atom_type_scat_source
C C 0.0033 0.0016 'International Tables Vol C Tables 4.2.6.8 and 6.1.1.4'
H H 0.0000 0.0000 'International Tables Vol C Tables 4.2.6.8 and 6.1.1.4'
Cu Cu 0.3201 1.2651 'International Tables Vol C Tables 4.2.6.8 and 6.1.1.4'
Ho Ho -0.2175 4.6783 'International Tables Vol C Tables 4.2.6.8 and 6.1.1.4'
N N 0.0061 0.0033 'International Tables Vol C Tables 4.2.6.8 and 6.1.1.4'
O O 0.0106 0.0060 'International Tables Vol C Tables 4.2.6.8 and 6.1.1.4'

loop_
_geom_angle_atom_site_label_1
_geom_angle_atom_site_label_2
_geom_angle_atom_site_label_3
_geom_angle
_geom_angle_site_symmetry_1
_geom_angle_site_symmetry_3
N1 C1 C2 105.5(4) . .
N1 C1 C3 117.7(4) . .
C2 C1 C3 136.8(4) . .
N3 C2 C1 106.9(4) . .
N3 C2 C4 117.8(4) . .
C1 C2 C4 135.3(5) . .
O1 C3 O2 126.3(5) . .
O1 C3 C1 115.8(4) . .
O2 C3 C1 117.8(4) . .
O4 C4 O3 121.3(4) . .
O4 C4 C2 118.3(4) . .
O3 C4 C2 120.3(5) . .
O4 C4 Ho1 59.7(2) . 2_657
O3 C4 Ho1 62.0(2) . 2_657
C2 C4 Ho1 174.4(3) . 2_657
N4 C5 C6 123.7(6) . .
N4 C5 H5 118.2 . .
C6 C5 H5 118.2 . .
C5 C6 C7 118.9(7) . .
C5 C6 H6 120.6 . .
C7 C6 H6 120.6 . .
C8 C7 C6 117.8(5) . .
C8 C7 C10 119.6(5) . .
C6 C7 C10 122.6(6) . .
C7 C8 C9 119.7(7) . .
C7 C8 H8 120.2 . .
C9 C8 H8 120.2 . .
N4 C9 C8 123.0(8) . .
N4 C9 H9 118.5 . .
C8 C9 H9 118.5 . .
O6 C10 O5 122.4(5) . .
O6 C10 C7 117.5(5) . .
O5 C10 C7 120.1(5) . .
N5 C11 C12 122.5(5) . .
N5 C11 H11 118.8 . .
C12 C11 H11 118.8 . .
C11 C12 C13 118.8(5) . .
C11 C12 H12 120.6 . .
C13 C12 H12 120.6 . .
C14 C13 C12 117.8(5) . .
C14 C13 C16 121.6(5) . .
C12 C13 C16 120.6(5) . .
C15 C14 C13 120.1(5) . .
C15 C14 H14 120.0 . .
C13 C14 H14 120.0 . .
N5 C15 C14 123.2(5) . .
N5 C15 H15 118.4 . .
C14 C15 H15 118.4 . .
O8 C16 O7 121.2(4) . .
O8 C16 C13 119.7(4) . .
O7 C16 C13 119.0(5) . .
N3 Cu1 N3 180.0(2) 2_757 .
N3 Cu1 N5 89.71(17) 2_757 1_565
N3 Cu1 N5 90.29(17) . 1_565
N3 Cu1 N5 90.29(17) 2_757 2_747
N3 Cu1 N5 89.71(17) . 2_747
N5 Cu1 N5 180.000(1) 1_565 2_747
N3 Cu1 O4 104.30(14) 2_757 .
N3 Cu1 O4 75.70(14) . .
N5 Cu1 O4 89.25(15) 1_565 .
N5 Cu1 O4 90.75(15) 2_747 .
N3 Cu1 O4 75.69(14) 2_757 2_757
N3 Cu1 O4 104.31(14) . 2_757
N5 Cu1 O4 90.75(15) 1_565 2_757
N5 Cu1 O4 89.25(15) 2_747 2_757
O4 Cu1 O4 180.0 . 2_757
N1 Cu2 N1 180.0(2) . 2_756
N1 Cu2 N4 90.70(17) . 2_666
N1 Cu2 N4 89.30(17) 2_756 2_666
N1 Cu2 N4 89.30(17) . 1_645
N1 Cu2 N4 90.70(17) 2_756 1_645
N4 Cu2 N4 180.0 2_666 1_645
N1 Cu2 O1 104.31(16) . 2_756
N1 Cu2 O1 75.69(16) 2_756 2_756
N4 Cu2 O1 89.56(15) 2_666 2_756
N4 Cu2 O1 90.44(15) 1_645 2_756
N1 Cu2 O1 75.68(16) . .
N1 Cu2 O1 104.32(16) 2_756 .
N4 Cu2 O1 90.44(15) 2_666 .
N4 Cu2 O1 89.56(15) 1_645 .
O1 Cu2 O1 180.0 2_756 .
O2 Ho1 O3 80.57(13) . .
O2 Ho1 O1W 92.85(15) . .
O3 Ho1 O1W 156.03(12) . .
O2 Ho1 O6 79.73(13) . .
O3 Ho1 O6 79.04(13) . .
O1W Ho1 O6 122.71(14) . .
O2 Ho1 O7 125.56(12) . .
O3 Ho1 O7 88.12(13) . .
O1W Ho1 O7 76.96(14) . .
O6 Ho1 O7 149.52(13) . .
O2 Ho1 O8 71.91(12) . .
O3 Ho1 O8 78.26(13) . .
O1W Ho1 O8 77.79(14) . .
O6 Ho1 O8 146.04(15) . .
O7 Ho1 O8 53.65(13) . .
O2 Ho1 O5 78.35(12) . .
O3 Ho1 O5 130.26(13) . .
O1W Ho1 O5 69.62(13) . .
O6 Ho1 O5 53.17(14) . .
O7 Ho1 O5 140.00(14) . .
O8 Ho1 O5 134.19(13) . .
O2 Ho1 O4 155.73(11) . 2_657
O3 Ho1 O4 114.50(12) . 2_657
O1W Ho1 O4 80.22(13) . 2_657
O6 Ho1 O4 84.53(12) . 2_657
O7 Ho1 O4 75.79(11) . 2_657
O8 Ho1 O4 128.05(12) . 2_657
O5 Ho1 O4 77.43(11) . 2_657
O2 Ho1 O3 138.97(14) . 2_657
O3 Ho1 O3 62.85(14) . 2_657
O1W Ho1 O3 128.10(14) . 2_657
O6 Ho1 O3 75.82(12) . 2_657
O7 Ho1 O3 73.72(12) . 2_657
O8 Ho1 O3 114.67(12) . 2_657
O5 Ho1 O3 110.71(11) . 2_657
O4 Ho1 O3 51.65(12) 2_657 2_657
O2 Ho1 C4 159.19(14) . 2_657
O3 Ho1 C4 88.82(13) . 2_657
O1W Ho1 C4 103.68(15) . 2_657
O6 Ho1 C4 80.71(13) . 2_657
O7 Ho1 C4 71.42(12) . 2_657
O8 Ho1 C4 123.53(12) . 2_657
O5 Ho1 C4 95.46(12) . 2_657
O4 Ho1 C4 25.75(13) 2_657 2_657
O3 Ho1 C4 25.99(13) 2_657 2_657
N2 N1 C1 110.8(4) . .
N2 N1 Cu2 129.2(3) . .
C1 N1 Cu2 119.1(4) . .
N1 N2 N3 107.0(4) . .
N2 N3 C2 109.8(4) . .
N2 N3 Cu1 130.9(3) . .
C2 N3 Cu1 119.4(3) . .
C9 N4 C5 116.9(5) . .
C9 N4 Cu2 119.4(5) . 1_465
C5 N4 Cu2 123.6(4) . 1_465
C15 N5 C11 117.6(4) . .
C15 N5 Cu1 119.4(3) . 1_545
C11 N5 Cu1 123.0(3) . 1_545
C3 O1 Cu2 109.5(4) . .
C3 O2 Ho1 140.0(3) . .
C4 O3 Ho1 150.7(3) . .
C4 O3 Ho1 92.0(3) . 2_657
Ho1 O3 Ho1 117.15(14) . 2_657
C4 O4 Cu1 108.7(3) . .
C4 O4 Ho1 94.5(3) . 2_657
Cu1 O4 Ho1 155.51(17) . 2_657
C10 O5 Ho1 89.2(3) . .
C10 O6 Ho1 93.8(3) . .
C16 O7 Ho1 92.7(3) . .
C16 O8 Ho1 92.5(3) . .
Ho1 O1W H2W 125(5) . .
Ho1 O1W H1W 112(6) . .
H2W O1W H1W 110(7) . .
H4W O2W H4W 0(4) . .
H4W O2W H3W 103.2(15) . .
H4W O2W H3W 103.2(15) . .
H5W O3W H6W 103.0(14) . .
H7W O4W H8W 103.1(14) . .

loop_
_geom_bond_atom_site_label_1
_geom_bond_atom_site_label_2
_geom_bond_distance
_geom_bond_site_symmetry_2
C1 N1 1.343(6) .
C1 C2 1.382(7) .
C1 C3 1.521(7) .
C2 N3 1.343(7) .
C2 C4 1.480(7) .
C3 O1 1.237(6) .
C3 O2 1.258(6) .
C4 O4 1.257(6) .
C4 O3 1.265(6) .
C4 Ho1 2.884(5) 2_657
C5 N4 1.328(9) .
C5 C6 1.375(8) .
C5 H5 0.9300 .
C6 C7 1.375(9) .
C6 H6 0.9300 .
C7 C8 1.366(10) .
C7 C10 1.520(7) .
C8 C9 1.377(9) .
C8 H8 0.9300 .
C9 N4 1.327(8) .
C9 H9 0.9300 .
C10 O6 1.245(7) .
C10 O5 1.248(7) .
C11 N5 1.340(7) .
C11 C12 1.385(8) .
C11 H11 0.9300 .
C12 C13 1.393(8) .
C12 H12 0.9300 .
C13 C14 1.377(7) .
C13 C16 1.497(7) .
C14 C15 1.352(7) .
C14 H14 0.9300 .
C15 N5 1.340(6) .
C15 H15 0.9300 .
C16 O8 1.253(7) .
C16 O7 1.256(6) .
Cu1 N3 1.985(4) 2_757
Cu1 N3 1.985(4) .
Cu1 N5 2.032(4) 1_565
Cu1 N5 2.032(4) 2_747
Cu1 O4 2.393(4) .
Cu1 O4 2.393(4) 2_757
Cu2 N1 1.973(4) .
Cu2 N1 1.973(4) 2_756
Cu2 N4 2.048(4) 2_666
Cu2 N4 2.048(4) 1_645
Cu2 O1 2.408(4) 2_756
Cu2 O1 2.408(4) .
Ho1 O2 2.270(4) .
Ho1 O3 2.337(4) .
Ho1 O1W 2.370(5) .
Ho1 O6 2.390(4) .
Ho1 O7 2.420(3) .
Ho1 O8 2.426(4) .
Ho1 O5 2.489(3) .
Ho1 O4 2.498(3) 2_657
Ho1 O3 2.548(4) 2_657
Ho1 C4 2.884(5) 2_657
N1 N2 1.323(6) .
N2 N3 1.329(6) .
N4 Cu2 2.048(4) 1_465
N5 Cu1 2.032(4) 1_545
O3 Ho1 2.548(4) 2_657
O4 Ho1 2.499(3) 2_657
O1W H2W 0.80(5) .
O1W H1W 0.75(5) .
O2W H4W 0.824(10) .
O2W H4W 0.824(10) .
O2W H3W 0.822(9) .
O3W H5W 0.824(9) .
O3W H6W 0.823(10) .
O4W H7W 0.827(8) .
O4W H8W 0.822(9) .

loop_
_geom_torsion_atom_site_label_1
_geom_torsion_atom_site_label_2
_geom_torsion_atom_site_label_3
_geom_torsion_atom_site_label_4
_geom_torsion
_geom_torsion_site_symmetry_1
_geom_torsion_site_symmetry_4
N1 C1 C2 N3 1.4(5) . .
C3 C1 C2 N3 -176.9(5) . .
N1 C1 C2 C4 -176.6(5) . .
C3 C1 C2 C4 5.2(9) . .
N1 C1 C3 O1 18.0(6) . .
C2 C1 C3 O1 -163.9(5) . .
N1 C1 C3 O2 -159.7(4) . .
C2 C1 C3 O2 18.4(8) . .
N3 C2 C4 O4 0.2(6) . .
C1 C2 C4 O4 177.9(5) . .
N3 C2 C4 O3 -179.0(4) . .
C1 C2 C4 O3 -1.2(8) . .
N3 C2 C4 Ho1 68(3) . 2_657
C1 C2 C4 Ho1 -114(3) . 2_657
N4 C5 C6 C7 1.6(9) . .
C5 C6 C7 C8 -2.0(9) . .
C5 C6 C7 C10 -179.5(5) . .
C6 C7 C8 C9 0.7(10) . .
C10 C7 C8 C9 178.2(6) . .
C7 C8 C9 N4 1.4(11) . .
C8 C7 C10 O6 11.2(8) . .
C6 C7 C10 O6 -171.3(5) . .
C8 C7 C10 O5 -169.7(6) . .
C6 C7 C10 O5 7.7(8) . .
N5 C11 C12 C13 -0.1(10) . .
C11 C12 C13 C14 -0.3(9) . .
C11 C12 C13 C16 -179.0(6) . .
C12 C13 C14 C15 0.8(9) . .
C16 C13 C14 C15 179.5(6) . .
C13 C14 C15 N5 -1.0(9) . .
C14 C13 C16 O8 176.9(6) . .
C12 C13 C16 O8 -4.4(9) . .
C14 C13 C16 O7 -5.7(9) . .
C12 C13 C16 O7 173.0(6) . .
C2 C1 N1 N2 -1.8(5) . .
C3 C1 N1 N2 176.8(4) . .
C2 C1 N1 Cu2 168.6(3) . .
C3 C1 N1 Cu2 -12.7(5) . .
N1 Cu2 N1 N2 -172(7) 2_756 .
N4 Cu2 N1 N2 -97.0(4) 2_666 .
N4 Cu2 N1 N2 83.0(4) 1_645 .
O1 Cu2 N1 N2 -7.3(4) 2_756 .
O1 Cu2 N1 N2 172.7(4) . .
N1 Cu2 N1 C1 19(7) 2_756 .
N4 Cu2 N1 C1 94.6(3) 2_666 .
N4 Cu2 N1 C1 -85.4(3) 1_645 .
O1 Cu2 N1 C1 -175.7(3) 2_756 .
O1 Cu2 N1 C1 4.3(3) . .
C1 N1 N2 N3 1.6(5) . .
Cu2 N1 N2 N3 -167.7(3) . .
N1 N2 N3 C2 -0.7(5) . .
N1 N2 N3 Cu1 -179.8(3) . .
C1 C2 N3 N2 -0.4(5) . .
C4 C2 N3 N2 177.9(4) . .
C1 C2 N3 Cu1 178.8(3) . .
C4 C2 N3 Cu1 -2.9(5) . .
N3 Cu1 N3 N2 174(10) 2_757 .
N5 Cu1 N3 N2 92.7(4) 1_565 .
N5 Cu1 N3 N2 -87.3(4) 2_747 .
O4 Cu1 N3 N2 -178.1(4) . .
O4 Cu1 N3 N2 1.9(4) 2_757 .
N3 Cu1 N3 C2 -5(10) 2_757 .
N5 Cu1 N3 C2 -86.3(3) 1_565 .
N5 Cu1 N3 C2 93.7(3) 2_747 .
O4 Cu1 N3 C2 2.8(3) . .
O4 Cu1 N3 C2 -177.2(3) 2_757 .
C8 C9 N4 C5 -1.9(9) . .
C8 C9 N4 Cu2 175.5(5) . 1_465
C6 C5 N4 C9 0.4(9) . .
C6 C5 N4 Cu2 -176.8(5) . 1_465
C14 C15 N5 C11 0.5(9) . .
C14 C15 N5 Cu1 -177.1(5) . 1_545
C12 C11 N5 C15 0.0(9) . .
C12 C11 N5 Cu1 177.5(5) . 1_545
O2 C3 O1 Cu2 164.5(4) . .
C1 C3 O1 Cu2 -13.0(5) . .
N1 Cu2 O1 C3 5.6(3) . .
N1 Cu2 O1 C3 -174.4(3) 2_756 .
N4 Cu2 O1 C3 -85.0(3) 2_666 .
N4 Cu2 O1 C3 95.0(3) 1_645 .
O1 Cu2 O1 C3 -11(9) 2_756 .
O1 C3 O2 Ho1 119.5(5) . .
C1 C3 O2 Ho1 -63.1(7) . .
O3 Ho1 O2 C3 54.4(6) . .
O1W Ho1 O2 C3 -102.4(6) . .
O6 Ho1 O2 C3 134.9(6) . .
O7 Ho1 O2 C3 -26.4(6) . .
O8 Ho1 O2 C3 -26.2(6) . .
O5 Ho1 O2 C3 -170.9(6) . .
O4 Ho1 O2 C3 -174.7(5) 2_657 .
O3 Ho1 O2 C3 80.9(6) 2_657 .
C4 Ho1 O2 C3 114.7(6) 2_657 .
O4 C4 O3 Ho1 -178.3(4) . .
C2 C4 O3 Ho1 0.9(8) . .
Ho1 C4 O3 Ho1 175.0(6) 2_657 .
O4 C4 O3 Ho1 6.7(4) . 2_657
C2 C4 O3 Ho1 -174.2(4) . 2_657
O2 Ho1 O3 C4 -13.6(6) . .
O1W Ho1 O3 C4 62.0(7) . .
O6 Ho1 O3 C4 -94.8(6) . .
O7 Ho1 O3 C4 113.0(6) . .
O8 Ho1 O3 C4 59.7(6) . .
O5 Ho1 O3 C4 -79.4(6) . .
O4 Ho1 O3 C4 -173.6(6) 2_657 .
O3 Ho1 O3 C4 -174.4(7) 2_657 .
C4 Ho1 O3 C4 -175.6(5) 2_657 .
O2 Ho1 O3 Ho1 160.83(16) . 2_657
O1W Ho1 O3 Ho1 -123.6(3) . 2_657
O6 Ho1 O3 Ho1 79.57(15) . 2_657
O7 Ho1 O3 Ho1 -72.64(15) . 2_657
O8 Ho1 O3 Ho1 -125.85(16) . 2_657
O5 Ho1 O3 Ho1 94.96(18) . 2_657
O4 Ho1 O3 Ho1 0.81(17) 2_657 2_657
O3 Ho1 O3 Ho1 0.0 2_657 2_657
C4 Ho1 O3 Ho1 -1.20(15) 2_657 2_657
O3 C4 O4 Cu1 -178.9(3) . .
C2 C4 O4 Cu1 2.0(5) . .
Ho1 C4 O4 Cu1 -172.0(2) 2_657 .
O3 C4 O4 Ho1 -6.9(4) . 2_657
C2 C4 O4 Ho1 174.0(3) . 2_657
N3 Cu1 O4 C4 177.4(3) 2_757 .
N3 Cu1 O4 C4 -2.6(3) . .
N5 Cu1 O4 C4 87.9(3) 1_565 .
N5 Cu1 O4 C4 -92.1(3) 2_747 .
O4 Cu1 O4 C4 165(13) 2_757 .
N3 Cu1 O4 Ho1 16.9(4) 2_757 2_657
N3 Cu1 O4 Ho1 -163.1(4) . 2_657
N5 Cu1 O4 Ho1 -72.6(3) 1_565 2_657
N5 Cu1 O4 Ho1 107.4(3) 2_747 2_657
O4 Cu1 O4 Ho1 4(13) 2_757 2_657
O6 C10 O5 Ho1 -11.7(5) . .
C7 C10 O5 Ho1 169.3(4) . .
O2 Ho1 O5 C10 -79.4(3) . .
O3 Ho1 O5 C10 -12.6(4) . .
O1W Ho1 O5 C10 -176.9(3) . .
O6 Ho1 O5 C10 6.4(3) . .
O7 Ho1 O5 C10 147.9(3) . .
O8 Ho1 O5 C10 -129.4(3) . .
O4 Ho1 O5 C10 99.0(3) 2_657 .
O3 Ho1 O5 C10 58.8(3) 2_657 .
C4 Ho1 O5 C10 80.5(3) 2_657 .
O5 C10 O6 Ho1 12.2(5) . .
C7 C10 O6 Ho1 -168.8(4) . .
O2 Ho1 O6 C10 76.7(3) . .
O3 Ho1 O6 C10 158.9(3) . .
O1W Ho1 O6 C10 -10.1(4) . .
O7 Ho1 O6 C10 -134.3(3) . .
O8 Ho1 O6 C10 110.1(4) . .
O5 Ho1 O6 C10 -6.4(3) . .
O4 Ho1 O6 C10 -84.8(3) 2_657 .
O3 Ho1 O6 C10 -136.6(3) 2_657 .
C4 Ho1 O6 C10 -110.5(3) 2_657 .
O8 C16 O7 Ho1 0.4(6) . .
C13 C16 O7 Ho1 -176.9(5) . .
O2 Ho1 O7 C16 0.0(4) . .
O3 Ho1 O7 C16 -77.0(3) . .
O1W Ho1 O7 C16 84.1(3) . .
O6 Ho1 O7 C16 -141.5(4) . .
O8 Ho1 O7 C16 -0.2(3) . .
O5 Ho1 O7 C16 117.8(3) . .
O4 Ho1 O7 C16 167.1(4) 2_657 .
O3 Ho1 O7 C16 -139.2(4) 2_657 .
C4 Ho1 O7 C16 -166.4(4) 2_657 .
O7 C16 O8 Ho1 -0.4(6) . .
C13 C16 O8 Ho1 176.9(5) . .
O2 Ho1 O8 C16 -179.6(4) . .
O3 Ho1 O8 C16 96.6(4) . .
O1W Ho1 O8 C16 -82.4(4) . .
O6 Ho1 O8 C16 145.6(3) . .
O7 Ho1 O8 C16 0.2(3) . .
O5 Ho1 O8 C16 -127.4(3) . .
O4 Ho1 O8 C16 -15.4(4) 2_657 .
O3 Ho1 O8 C16 44.1(4) 2_657 .
C4 Ho1 O8 C16 16.0(4) 2_657 .
